data_7212847
loop_
_publ_author_name
'Lee, So Young'
'Lee, Shim Sung'

_publ_section_title
;
 Anion-directed supramolecular silver(i) complexes of an O2S2-macrocycle:
 cyclic oligomer and 2-D coordination polymers
;
_journal_issue 11
_journal_name_full CrystEngComm
_journal_page_first 3471
_journal_paper_doi 10.1039/c0ce00182a
_journal_volume 12
_journal_year 2010
_chemical_formula_sum 'C20 H24 Ag N O5 S2'
_chemical_formula_weight 530.39
_chemical_name_systematic
;
?
;
_space_group_IT_number 29
_symmetry_cell_setting orthorhombic
_symmetry_space_group_name_Hall 'P 2c -2ac'
_symmetry_space_group_name_H-M 'P c a 21'
_atom_sites_solution_hydrogens geom
_atom_sites_solution_primary direct
_atom_sites_solution_secondary difmap
_audit_creation_method SHELXTL
_cell_angle_alpha 90.00
_cell_angle_beta 90.00
_cell_angle_gamma 90.00
_cell_formula_units_Z 4
_cell_length_a 25.0250(15)
_cell_length_b 5.5727(3)
_cell_length_c 14.7787(9)
_cell_measurement_reflns_used 5184
_cell_measurement_temperature 173(2)
_cell_measurement_theta_max 28.31
_cell_measurement_theta_min 2.76
_cell_volume 2061.0(2)
_computing_cell_refinement 'Bruker SMART'
_computing_data_collection 'Bruker SMART'
_computing_data_reduction 'Bruker SAINT'
_computing_molecular_graphics 'Bruker SHELXTL'
_computing_publication_material 'Bruker SHELXTL'
_computing_structure_refinement 'Bruker SHELXTL'
_computing_structure_solution 'Bruker SHELXTL'
_diffrn_ambient_temperature 173(2)
_diffrn_measured_fraction_theta_full 0.998
_diffrn_measured_fraction_theta_max 0.998
_diffrn_measurement_device_type 'CCD area detector'
_diffrn_measurement_method 'phi and omega scans'
_diffrn_radiation_monochromator graphite
_diffrn_radiation_source 'fine-focus sealed tube'
_diffrn_radiation_type MoK\a
_diffrn_radiation_wavelength 0.71073
_diffrn_reflns_av_R_equivalents 0.0873
_diffrn_reflns_av_sigmaI/netI 0.0607
_diffrn_reflns_limit_h_max 31
_diffrn_reflns_limit_h_min -28
_diffrn_reflns_limit_k_max 7
_diffrn_reflns_limit_k_min -6
_diffrn_reflns_limit_l_max 17
_diffrn_reflns_limit_l_min -18
_diffrn_reflns_number 11827
_diffrn_reflns_theta_full 26.99
_diffrn_reflns_theta_max 26.99
_diffrn_reflns_theta_min 1.63
_exptl_absorpt_coefficient_mu 1.213
_exptl_absorpt_correction_type none
_exptl_crystal_colour colorless
_exptl_crystal_density_diffrn 1.709
_exptl_crystal_density_method 'not measured'
_exptl_crystal_description block
_exptl_crystal_F_000 1080
_exptl_crystal_size_max 0.18
_exptl_crystal_size_mid 0.12
_exptl_crystal_size_min 0.08
_refine_diff_density_max 0.799
_refine_diff_density_min -0.721
_refine_diff_density_rms 0.093
_refine_ls_abs_structure_details 'Flack H D (1983), Acta Cryst. A39, 876-881'
_refine_ls_abs_structure_Flack 0.04(4)
_refine_ls_extinction_method none
_refine_ls_goodness_of_fit_ref 1.035
_refine_ls_hydrogen_treatment constr
_refine_ls_matrix_type full
_refine_ls_number_parameters 262
_refine_ls_number_reflns 4353
_refine_ls_number_restraints 1
_refine_ls_restrained_S_all 1.035
_refine_ls_R_factor_all 0.0543
_refine_ls_R_factor_gt 0.0441
_refine_ls_shift/su_max 0.002
_refine_ls_shift/su_mean 0.000
_refine_ls_structure_factor_coef Fsqd
_refine_ls_weighting_details 'calc w=1/[\s^2^(Fo^2^)+(0.0614P)^2^+0.0000P] where P=(Fo^2^+2Fc^2^)/3'
_refine_ls_weighting_scheme calc
_refine_ls_wR_factor_gt 0.1009
_refine_ls_wR_factor_ref 0.1075
_reflns_number_gt 3702
_reflns_number_total 4353
_reflns_threshold_expression >2sigma(I)
_cod_data_source_file c0ce00182a.txt
_cod_data_source_block compound1
_cod_depositor_comments
;
The following automatic conversions were performed:

'_symmetry_cell_setting' value 'Orthorhombic' changed to
'orthorhombic' according to
/home/saulius/struct/CIF-dictionaries/cif_core.dic dictionary named
'cif_core.dic' version 2.4.2 from 2011-04-26.

Automatic conversion script
Id: cif_fix_values 1891 2012-01-12 08:04:46Z andrius 
;
_cod_original_sg_symbol_H-M Pca2(1)
_cod_database_code 7212847

loop_
_symmetry_equiv_pos_as_xyz
'x, y, z'
'-x, -y, z+1/2'
'x+1/2, -y, z'
'-x+1/2, y, z+1/2'

loop_
_atom_site_label
_atom_site_type_symbol
_atom_site_fract_x
_atom_site_fract_y
_atom_site_fract_z
_atom_site_U_iso_or_equiv
_atom_site_adp_type
_atom_site_occupancy
_atom_site_symmetry_multiplicity
_atom_site_calc_flag
_atom_site_refinement_flags
Ag1 Ag 0.691605(12) 0.24842(6) 0.31646(4) 0.02602(11) Uani 1 1 d .
N1 N 0.64066(17) -0.2250(7) 0.2638(3) 0.0240(9) Uani 1 1 d .
S1 S 0.73793(5) 0.26810(18) 0.69591(8) 0.0198(2) Uani 1 1 d .
S2 S 0.66690(4) 0.30663(19) 0.47978(9) 0.0190(2) Uani 1 1 d .
O1 O 0.61738(12) 0.5814(6) 0.8080(3) 0.0287(7) Uani 1 1 d .
O2 O 0.54733(13) 0.5030(6) 0.6278(2) 0.0301(8) Uani 1 1 d .
O3 O 0.68133(13) -0.2180(5) 0.3133(5) 0.0323(8) Uani 1 1 d .
O4 O 0.62012(16) -0.0328(7) 0.2382(3) 0.0459(11) Uani 1 1 d .
O5 O 0.62193(15) -0.4229(7) 0.2404(3) 0.0357(9) Uani 1 1 d .
C1 C 0.5429(2) 0.7926(9) 0.7474(4) 0.0331(12) Uani 1 1 d .
H1A H 0.5155 0.9150 0.7614 0.040 Uiso 1 1 calc R
H1B H 0.5681 0.8638 0.7033 0.040 Uiso 1 1 calc R
C2 C 0.5734(2) 0.7341(8) 0.8338(4) 0.0273(13) Uani 1 1 d .
H2A H 0.5868 0.8830 0.8624 0.033 Uiso 1 1 calc R
H2B H 0.5498 0.6504 0.8774 0.033 Uiso 1 1 calc R
C3 C 0.63914(16) 0.4427(8) 0.8752(3) 0.0214(10) Uani 1 1 d .
C4 C 0.63235(16) 0.4863(8) 0.9685(4) 0.0278(11) Uani 1 1 d .
H4A H 0.6129 0.6231 0.9882 0.033 Uiso 1 1 calc R
C5 C 0.6539(2) 0.3303(10) 1.0312(4) 0.0284(11) Uani 1 1 d .
H5A H 0.6492 0.3598 1.0940 0.034 Uiso 1 1 calc R
C6 C 0.68271(18) 0.1288(9) 1.0025(3) 0.0274(11) Uani 1 1 d .
H6A H 0.6971 0.0196 1.0455 0.033 Uiso 1 1 calc R
C7 C 0.68988(17) 0.0907(9) 0.9108(3) 0.0254(11) Uani 1 1 d .
H7A H 0.7102 -0.0439 0.8915 0.030 Uiso 1 1 calc R
C8 C 0.66835(19) 0.2430(7) 0.8461(3) 0.0192(10) Uani 1 1 d .
C9 C 0.67339(18) 0.1866(8) 0.7475(3) 0.0207(10) Uani 1 1 d .
H9A H 0.6446 0.2714 0.7146 0.025 Uiso 1 1 calc R
H9B H 0.6676 0.0123 0.7391 0.025 Uiso 1 1 calc R
C10 C 0.73177(19) 0.5914(8) 0.6781(3) 0.0213(9) Uani 1 1 d .
H10A H 0.7209 0.6668 0.7359 0.026 Uiso 1 1 calc R
H10B H 0.7674 0.6560 0.6620 0.026 Uiso 1 1 calc R
C11 C 0.69208(19) 0.6654(9) 0.6051(3) 0.0219(10) Uani 1 1 d .
H11A H 0.6562 0.6065 0.6222 0.026 Uiso 1 1 calc R
H11B H 0.6905 0.8428 0.6029 0.026 Uiso 1 1 calc R
C12 C 0.70535(17) 0.5726(8) 0.5111(3) 0.0194(9) Uani 1 1 d .
H12A H 0.7439 0.5335 0.5085 0.023 Uiso 1 1 calc R
H12B H 0.6984 0.7011 0.4664 0.023 Uiso 1 1 calc R
C13 C 0.60033(15) 0.4415(8) 0.4650(3) 0.0215(9) Uani 1 1 d .
H13A H 0.5983 0.5923 0.5002 0.026 Uiso 1 1 calc R
H13B H 0.5949 0.4815 0.4004 0.026 Uiso 1 1 calc R
C14 C 0.55731(18) 0.2754(7) 0.4954(4) 0.0241(11) Uani 1 1 d .
C15 C 0.54357(19) 0.0784(9) 0.4413(4) 0.0321(12) Uani 1 1 d .
H15A H 0.5626 0.0472 0.3870 0.039 Uiso 1 1 calc R
C16 C 0.5011(2) -0.0740(9) 0.4679(4) 0.0393(14) Uani 1 1 d .
H16A H 0.4932 -0.2142 0.4339 0.047 Uiso 1 1 calc R
C17 C 0.4715(2) -0.0188(11) 0.5428(4) 0.0429(15) Uani 1 1 d .
H17A H 0.4414 -0.1148 0.5576 0.051 Uiso 1 1 calc R
C18 C 0.4847(2) 0.1759(11) 0.5978(4) 0.0352(13) Uani 1 1 d .
H18A H 0.4638 0.2116 0.6498 0.042 Uiso 1 1 calc R
C19 C 0.52918(18) 0.3192(9) 0.5754(4) 0.0258(10) Uani 1 1 d .
C20 C 0.51591(19) 0.5783(10) 0.7041(4) 0.0334(12) Uani 1 1 d .
H20A H 0.5130 0.4457 0.7484 0.040 Uiso 1 1 calc R
H20B H 0.4795 0.6225 0.6840 0.040 Uiso 1 1 calc R

loop_
_atom_site_aniso_label
_atom_site_aniso_U_11
_atom_site_aniso_U_22
_atom_site_aniso_U_33
_atom_site_aniso_U_23
_atom_site_aniso_U_13
_atom_site_aniso_U_12
Ag1 0.02638(17) 0.02800(18) 0.02368(19) -0.00514(14) 0.00564(19) -0.00472(13)
N1 0.029(2) 0.026(2) 0.018(2) 0.0011(16) 0.0040(17) -0.0014(16)
S1 0.0202(5) 0.0211(5) 0.0181(6) -0.0027(4) -0.0005(4) 0.0028(4)
S2 0.0192(5) 0.0185(5) 0.0192(5) -0.0009(5) 0.0005(5) 0.0018(4)
O1 0.0282(16) 0.0323(16) 0.0256(19) 0.0007(16) 0.0074(15) 0.0126(13)
O2 0.0238(17) 0.044(2) 0.022(2) -0.0033(16) 0.0067(14) -0.0036(15)
O3 0.0338(17) 0.0296(18) 0.034(2) -0.001(2) -0.009(2) -0.0009(12)
O4 0.051(2) 0.029(2) 0.057(3) 0.0059(19) -0.020(2) 0.0063(17)
O5 0.049(2) 0.0257(18) 0.033(2) -0.0090(16) -0.0055(18) -0.0113(16)
C1 0.036(3) 0.036(3) 0.028(3) -0.002(2) 0.006(2) 0.014(2)
C2 0.030(2) 0.027(2) 0.026(4) -0.001(2) 0.003(2) 0.0103(18)
C3 0.018(2) 0.022(2) 0.024(3) -0.0025(19) 0.0006(19) -0.0014(17)
C4 0.021(2) 0.030(2) 0.033(3) -0.008(2) 0.007(2) -0.0029(17)
C5 0.024(2) 0.041(3) 0.020(3) -0.002(2) 0.002(2) -0.008(2)
C6 0.029(2) 0.033(3) 0.020(3) 0.004(2) -0.002(2) -0.004(2)
C7 0.025(2) 0.023(3) 0.028(3) -0.001(2) -0.005(2) -0.0020(18)
C8 0.016(2) 0.024(2) 0.017(3) -0.0026(16) -0.0005(17) -0.0020(17)
C9 0.021(2) 0.020(2) 0.021(3) -0.005(2) 0.002(2) 0.0003(18)
C10 0.032(2) 0.017(2) 0.015(2) -0.0006(17) -0.0045(19) 0.0006(17)
C11 0.032(3) 0.017(2) 0.017(3) -0.0009(19) -0.0032(19) 0.0056(19)
C12 0.019(2) 0.022(2) 0.017(2) 0.0000(18) -0.0049(17) -0.0022(16)
C13 0.0173(19) 0.027(2) 0.020(3) 0.0037(19) 0.0036(19) 0.0056(16)
C14 0.021(2) 0.025(2) 0.027(3) 0.0071(19) -0.004(2) 0.0027(16)
C15 0.028(2) 0.030(3) 0.038(3) -0.001(2) -0.013(2) 0.006(2)
C16 0.035(3) 0.030(3) 0.053(4) 0.007(3) -0.021(3) -0.003(2)
C17 0.030(3) 0.041(3) 0.057(4) 0.023(3) -0.017(3) -0.011(2)
C18 0.021(2) 0.047(3) 0.037(3) 0.018(3) -0.001(2) -0.005(2)
C19 0.019(2) 0.032(3) 0.026(3) 0.009(2) -0.003(2) -0.0019(19)
C20 0.023(2) 0.052(3) 0.025(3) 0.004(2) 0.009(2) 0.005(2)

loop_
_atom_type_symbol
_atom_type_description
_atom_type_scat_dispersion_real
_atom_type_scat_dispersion_imag
_atom_type_scat_source
C C 0.0033 0.0016 'International Tables Vol C Tables 4.2.6.8 and 6.1.1.4'
H H 0.0000 0.0000 'International Tables Vol C Tables 4.2.6.8 and 6.1.1.4'
N N 0.0061 0.0033 'International Tables Vol C Tables 4.2.6.8 and 6.1.1.4'
O O 0.0106 0.0060 'International Tables Vol C Tables 4.2.6.8 and 6.1.1.4'
S S 0.1246 0.1234 'International Tables Vol C Tables 4.2.6.8 and 6.1.1.4'
Ag Ag -0.8971 1.1015 'International Tables Vol C Tables 4.2.6.8 and 6.1.1.4'

loop_
_geom_angle_atom_site_label_1
_geom_angle_atom_site_label_2
_geom_angle_atom_site_label_3
_geom_angle
_geom_angle_site_symmetry_1
_geom_angle_site_symmetry_3
S1 Ag1 S2 148.14(4) 4_654 .
O5 N1 O4 121.3(5) . .
O5 N1 O3 119.7(4) . .
O4 N1 O3 119.0(4) . .
C10 S1 C9 103.2(2) . .
C10 S1 Ag1 101.81(15) . 4_655
C9 S1 Ag1 108.13(16) . 4_655
C12 S2 C13 100.1(2) . .
C12 S2 Ag1 102.64(15) . .
C13 S2 Ag1 99.28(16) . .
C3 O1 C2 116.4(4) . .
C19 O2 C20 118.9(4) . .
C20 C1 C2 114.2(4) . .
O1 C2 C1 106.7(4) . .
O1 C3 C8 115.7(4) . .
O1 C3 C4 124.3(4) . .
C8 C3 C4 120.0(4) . .
C5 C4 C3 120.1(4) . .
C4 C5 C6 120.2(5) . .
C7 C6 C5 119.1(5) . .
C6 C7 C8 122.1(5) . .
C7 C8 C3 118.5(5) . .
C7 C8 C9 120.7(4) . .
C3 C8 C9 120.7(4) . .
C8 C9 S1 115.2(3) . .
C11 C10 S1 115.1(3) . .
C12 C11 C10 114.4(4) . .
C11 C12 S2 113.2(3) . .
C14 C13 S2 111.4(3) . .
C19 C14 C15 119.7(5) . .
C19 C14 C13 120.7(4) . .
C15 C14 C13 119.5(5) . .
C14 C15 C16 119.7(5) . .
C17 C16 C15 119.8(5) . .
C16 C17 C18 121.3(5) . .
C17 C18 C19 119.3(6) . .
O2 C19 C14 116.4(4) . .
O2 C19 C18 123.8(5) . .
C14 C19 C18 119.8(5) . .
O2 C20 C1 108.5(4) . .

loop_
_geom_bond_atom_site_label_1
_geom_bond_atom_site_label_2
_geom_bond_distance
_geom_bond_site_symmetry_2
Ag1 S1 2.5091(12) 4_654
Ag1 S2 2.5126(15) .
N1 O5 1.247(5) .
N1 O4 1.247(5) .
N1 O3 1.254(6) .
S1 C10 1.827(4) .
S1 C9 1.843(5) .
S1 Ag1 2.5091(12) 4_655
S2 C12 1.827(4) .
S2 C13 1.841(4) .
O1 C3 1.371(6) .
O1 C2 1.443(5) .
O2 C19 1.362(6) .
O2 C20 1.437(6) .
C1 C20 1.515(8) .
C1 C2 1.521(8) .
C3 C8 1.399(6) .
C3 C4 1.411(7) .
C4 C5 1.380(7) .
C5 C6 1.400(8) .
C6 C7 1.384(7) .
C7 C8 1.388(7) .
C8 C9 1.495(8) .
C10 C11 1.524(6) .
C11 C12 1.518(6) .
C13 C14 1.489(6) .
C14 C19 1.398(8) .
C14 C15 1.401(7) .
C15 C16 1.416(7) .
C16 C17 1.366(9) .
C17 C18 1.395(9) .
C18 C19 1.410(7) .
